data_2017261
loop_
_publ_author_name
'Jagan, R.'
'Sivakumar, K.'

_publ_section_title
;
 N---H&#x00B7;&#x00B7;&#x00B7;O and O---H&#x00B7;&#x00B7;&#x00B7;O
 hydrogen-bonded supramolecular networks in 4-chloroanilinium,
 2-hydroxyanilinium and 3-hydroxyanilinium hydrogen phthalates
;
_journal_coeditor_code SK3331
_journal_issue 8
_journal_name_full 'Acta Crystallographica Section C'
_journal_page_first o414
_journal_page_last o418
_journal_paper_doi 10.1107/S0108270109025724
_journal_volume 65
_journal_year 2009
_chemical_formula_iupac 'C6 H8 N O +, C8 H5 O4 -'
_chemical_formula_moiety 'C6 H8 N O +, C8 H5 O4 -'
_chemical_formula_sum 'C14 H13 N O5'
_chemical_formula_weight 275.25
_chemical_name_systematic
;
3-hydroxyanilinium hydrogen phthalate
;
_space_group_IT_number 14
_symmetry_cell_setting monoclinic
_symmetry_space_group_name_Hall '-P 2ybc'
_symmetry_space_group_name_H-M 'P 1 21/c 1'
_atom_sites_solution_hydrogens geom
_atom_sites_solution_primary direct
_atom_sites_solution_secondary difmap
_audit_creation_method SHELXL-97
_cell_angle_alpha 90.00
_cell_angle_beta 95.984(2)
_cell_angle_gamma 90.00
_cell_formula_units_Z 4
_cell_length_a 5.8924(3)
_cell_length_b 8.1467(4)
_cell_length_c 25.6509(15)
_cell_measurement_reflns_used 5610
_cell_measurement_temperature 292(2)
_cell_measurement_theta_max 30.62
_cell_measurement_theta_min 2.62
_cell_volume 1224.63(11)
_computing_cell_refinement 'APEX2 and SAINT-Plus (Bruker, 2004)'
_computing_data_collection 'APEX2 (Bruker, 2004)'
_computing_data_reduction 'XPREP in SAINT-Plus (Bruker, 2004)'
_computing_molecular_graphics 'ORTEP3 for Windows (Farrugia, 1997) and Mercury (Macrae <i>et al.</i>,  2006)'
_computing_publication_material 'PLATON (Spek, 2009)'
_computing_structure_refinement 'SHELXL97 (Sheldrick, 2008)'
_computing_structure_solution 'SHELXS97 (Sheldrick, 2008)'
_diffrn_ambient_temperature 292(2)
_diffrn_measured_fraction_theta_full 0.994
_diffrn_measured_fraction_theta_max 0.994
_diffrn_measurement_device_type 'Bruker KAPPA APEXII CCD diffractometer'
_diffrn_measurement_method '\w and \f scan'
_diffrn_radiation_monochromator graphite
_diffrn_radiation_source 'fine-focus sealed tube'
_diffrn_radiation_type MoK\a
_diffrn_radiation_wavelength 0.71073
_diffrn_reflns_av_R_equivalents 0.0292
_diffrn_reflns_av_sigmaI/netI 0.0266
_diffrn_reflns_limit_h_max 8
_diffrn_reflns_limit_h_min -8
_diffrn_reflns_limit_k_max 11
_diffrn_reflns_limit_k_min -11
_diffrn_reflns_limit_l_max 36
_diffrn_reflns_limit_l_min -36
_diffrn_reflns_number 16385
_diffrn_reflns_theta_full 30.77
_diffrn_reflns_theta_max 30.77
_diffrn_reflns_theta_min 2.62
_diffrn_standards_decay_% 0
_exptl_absorpt_coefficient_mu 0.115
_exptl_absorpt_correction_T_max 0.9774
_exptl_absorpt_correction_T_min 0.8903
_exptl_absorpt_correction_type multi-scan
_exptl_absorpt_process_details '(SADABS; Bruker, 1999)'
_exptl_crystal_colour colourless
_exptl_crystal_density_diffrn 1.493
_exptl_crystal_density_method 'not measured'
_exptl_crystal_description block
_exptl_crystal_F_000 576
_exptl_crystal_size_max 0.25
_exptl_crystal_size_mid 0.20
_exptl_crystal_size_min 0.20
_refine_diff_density_max 0.344
_refine_diff_density_min -0.185
_refine_ls_extinction_method none
_refine_ls_goodness_of_fit_ref 1.045
_refine_ls_hydrogen_treatment mixed
_refine_ls_matrix_type full
_refine_ls_number_parameters 201
_refine_ls_number_reflns 3812
_refine_ls_number_restraints 0
_refine_ls_restrained_S_all 1.045
_refine_ls_R_factor_all 0.0576
_refine_ls_R_factor_gt 0.0434
_refine_ls_shift/su_max 0.001
_refine_ls_shift/su_mean 0.000
_refine_ls_structure_factor_coef Fsqd
_refine_ls_weighting_details ' w=1/[\s\^2\^(Fo\^2\^)+(0.0545P)\^2\^+0.2907P] where P=(Fo\^2\^+2Fc\^2\^)/3'
_refine_ls_weighting_scheme calc
_refine_ls_wR_factor_gt 0.1074
_refine_ls_wR_factor_ref 0.1169
_reflns_number_gt 3009
_reflns_number_total 3812
_reflns_threshold_expression >2sigma(I)
_cod_data_source_file sk3331.cif
_cod_data_source_block III
_cod_original_sg_symbol_Hall -P2ybc
_cod_original_sg_symbol_H-M 'P 21/c'
_cod_database_code 2017261
_cod_database_fobs_code 2017261

loop_
_symmetry_equiv_pos_as_xyz
'x, y, z'
'-x, y+1/2, -z+1/2'
'-x, -y, -z'
'x, -y-1/2, z-1/2'

loop_
_atom_site_type_symbol
_atom_site_label
_atom_site_fract_x
_atom_site_fract_y
_atom_site_fract_z
_atom_site_U_iso_or_equiv
_atom_site_adp_type
_atom_site_calc_flag
_atom_site_refinement_flags
_atom_site_occupancy
_atom_site_disorder_assembly
_atom_site_disorder_group
N N1 1.38047(18) 0.78081(13) 0.53029(4) 0.0290(2) Uani d . 1 . .
O O1 0.47417(16) 0.69570(12) 0.37286(4) 0.0417(2) Uani d . 1 . .
O O2 0.70580(17) 0.79180(14) 0.43792(4) 0.0436(3) Uani d . 1 . .
O O3 1.07524(17) 0.91467(14) 0.44915(4) 0.0431(2) Uani d . 1 . .
O O4 1.31217(16) 1.04838(12) 0.40439(4) 0.0388(2) Uani d . 1 . .
O O5 0.69212(14) 0.49173(11) 0.55470(4) 0.0325(2) Uani d . 1 . .
C C1 0.75819(19) 0.87817(14) 0.34914(4) 0.0266(2) Uani d . 1 . .
C C2 0.96985(19) 0.96069(13) 0.35657(4) 0.0253(2) Uani d . 1 . .
C C3 1.0443(2) 1.04456(16) 0.31415(5) 0.0328(3) Uani d . 1 . .
H H3 1.1856 1.0965 0.3185 0.039 Uiso calc R 1 . .
C C4 0.9169(3) 1.05345(19) 0.26614(5) 0.0415(3) Uani d . 1 . .
H H4 0.9702 1.1125 0.2389 0.050 Uiso calc R 1 . .
C C5 0.7103(3) 0.9742(2) 0.25890(5) 0.0459(3) Uani d . 1 . .
H H5 0.6223 0.9795 0.2267 0.055 Uiso calc R 1 . .
C C6 0.6341(2) 0.88675(18) 0.29970(5) 0.0375(3) Uani d . 1 . .
H H6 0.4955 0.8316 0.2941 0.045 Uiso calc R 1 . .
C C7 0.6382(2) 0.78111(15) 0.38858(5) 0.0313(2) Uani d . 1 . .
C C8 1.13118(19) 0.97532(14) 0.40644(5) 0.0274(2) Uani d . 1 . .
C C9 1.23460(18) 0.70102(13) 0.56582(4) 0.0246(2) Uani d . 1 . .
C C10 1.02698(18) 0.64022(13) 0.54460(4) 0.0253(2) Uani d . 1 . .
H H10 0.9772 0.6565 0.5094 0.030 Uiso calc R 1 . .
C C11 0.89364(18) 0.55432(13) 0.57681(4) 0.0250(2) Uani d . 1 . .
C C12 0.9680(2) 0.53422(15) 0.62960(5) 0.0303(2) Uani d . 1 . .
H H12 0.8792 0.4765 0.6513 0.036 Uiso calc R 1 . .
C C13 1.1742(2) 0.60029(17) 0.64966(5) 0.0337(3) Uani d . 1 . .
H H13 1.2219 0.5883 0.6852 0.040 Uiso calc R 1 . .
C C14 1.3118(2) 0.68395(15) 0.61811(5) 0.0306(2) Uani d . 1 . .
H H14 1.4516 0.7272 0.6317 0.037 Uiso calc R 1 . .
H H1A 1.486(3) 0.850(2) 0.5491(7) 0.047(5) Uiso d . 1 . .
H H1B 1.292(3) 0.836(2) 0.5049(7) 0.048(5) Uiso d . 1 . .
H H1C 1.468(3) 0.700(2) 0.5148(7) 0.048(5) Uiso d . 1 . .
H H2A 0.872(4) 0.854(3) 0.4422(9) 0.083(7) Uiso d . 1 . .
H H5A 0.628(3) 0.430(2) 0.5797(8) 0.060(5) Uiso d . 1 . .

loop_
_atom_site_aniso_label
_atom_site_aniso_U_11
_atom_site_aniso_U_22
_atom_site_aniso_U_33
_atom_site_aniso_U_12
_atom_site_aniso_U_13
_atom_site_aniso_U_23
N1 0.0252(5) 0.0347(5) 0.0269(5) -0.0087(4) 0.0021(4) 0.0014(4)
O1 0.0355(5) 0.0412(5) 0.0487(6) -0.0146(4) 0.0060(4) 0.0033(4)
O2 0.0316(5) 0.0654(7) 0.0336(5) -0.0098(4) 0.0024(4) 0.0166(4)
O3 0.0355(5) 0.0640(6) 0.0280(5) -0.0121(4) -0.0049(4) 0.0111(4)
O4 0.0303(5) 0.0467(5) 0.0379(5) -0.0133(4) -0.0034(4) -0.0029(4)
O5 0.0250(4) 0.0428(5) 0.0295(4) -0.0112(3) 0.0012(3) 0.0027(4)
C1 0.0232(5) 0.0298(5) 0.0269(5) -0.0019(4) 0.0032(4) 0.0005(4)
C2 0.0224(5) 0.0282(5) 0.0250(5) -0.0007(4) 0.0018(4) -0.0013(4)
C3 0.0295(6) 0.0402(6) 0.0293(6) -0.0087(5) 0.0063(5) -0.0008(5)
C4 0.0447(8) 0.0557(8) 0.0248(6) -0.0099(6) 0.0070(5) 0.0045(5)
C5 0.0420(8) 0.0688(10) 0.0252(6) -0.0091(7) -0.0039(5) 0.0037(6)
C6 0.0284(6) 0.0515(8) 0.0316(6) -0.0097(5) -0.0023(5) 0.0001(5)
C7 0.0248(5) 0.0323(6) 0.0372(6) -0.0013(4) 0.0052(4) 0.0062(5)
C8 0.0246(5) 0.0293(5) 0.0276(5) -0.0015(4) -0.0004(4) -0.0020(4)
C9 0.0229(5) 0.0257(5) 0.0254(5) -0.0027(4) 0.0038(4) 0.0009(4)
C10 0.0245(5) 0.0280(5) 0.0231(5) -0.0033(4) 0.0008(4) 0.0014(4)
C11 0.0215(5) 0.0274(5) 0.0260(5) -0.0022(4) 0.0021(4) -0.0006(4)
C12 0.0288(6) 0.0377(6) 0.0250(5) -0.0040(5) 0.0051(4) 0.0038(4)
C13 0.0321(6) 0.0459(7) 0.0225(5) -0.0043(5) -0.0005(4) 0.0028(5)
C14 0.0257(5) 0.0375(6) 0.0276(6) -0.0060(4) -0.0018(4) 0.0004(4)

loop_
_atom_type_symbol
_atom_type_description
_atom_type_scat_dispersion_real
_atom_type_scat_dispersion_imag
_atom_type_scat_source
C C 0.0033 0.0016 'International Tables Vol C Tables 4.2.6.8 and 6.1.1.4'
H H 0.0000 0.0000 'International Tables Vol C Tables 4.2.6.8 and 6.1.1.4'
N N 0.0061 0.0033 'International Tables Vol C Tables 4.2.6.8 and 6.1.1.4'
O O 0.0106 0.0060 'International Tables Vol C Tables 4.2.6.8 and 6.1.1.4'

loop_
_geom_angle_atom_site_label_1
_geom_angle_atom_site_label_2
_geom_angle_atom_site_label_3
_geom_angle_site_symmetry_1
_geom_angle_site_symmetry_3
_geom_angle
_geom_angle_publ_flag
C9 N1 H1A . . 110.3(10) ?
C9 N1 H1B . . 109.4(11) ?
H1A N1 H1B . . 111.8(15) ?
C9 N1 H1C . . 109.4(10) ?
H1A N1 H1C . . 106.0(14) ?
H1B N1 H1C . . 109.8(14) ?
C7 O2 H2A . . 108.1(11) ?
C8 O3 H2A . . 110.4(10) ?
C11 O5 H5A . . 108.5(12) ?
C6 C1 C2 . . 118.00(10) ?
C6 C1 C7 . . 113.29(10) ?
C2 C1 C7 . . 128.69(10) ?
C3 C2 C1 . . 118.27(10) ?
C3 C2 C8 . . 113.53(10) ?
C1 C2 C8 . . 128.18(10) ?
C4 C3 C2 . . 122.53(11) ?
C4 C3 H3 . . 118.7 ?
C2 C3 H3 . . 118.7 ?
C5 C4 C3 . . 119.31(12) ?
C5 C4 H4 . . 120.3 ?
C3 C4 H4 . . 120.3 ?
C4 C5 C6 . . 119.63(13) ?
C4 C5 H5 . . 120.2 ?
C6 C5 H5 . . 120.2 ?
C5 C6 C1 . . 122.23(12) ?
C5 C6 H6 . . 118.9 ?
C1 C6 H6 . . 118.9 ?
O1 C7 O2 . . 120.93(11) ?
O1 C7 C1 . . 118.92(12) ?
O2 C7 C1 . . 120.14(11) ?
O4 C8 O3 . . 121.87(11) ?
O4 C8 C2 . . 118.22(10) ?
O3 C8 C2 . . 119.89(10) ?
C14 C9 C10 . . 122.52(10) ?
C14 C9 N1 . . 119.60(10) ?
C10 C9 N1 . . 117.83(10) ?
C9 C10 C11 . . 118.72(10) ?
C9 C10 H10 . . 120.6 ?
C11 C10 H10 . . 120.6 ?
O5 C11 C10 . . 117.68(10) ?
O5 C11 C12 . . 122.35(10) ?
C10 C11 C12 . . 119.96(10) ?
C13 C12 C11 . . 119.60(10) ?
C13 C12 H12 . . 120.2 ?
C11 C12 H12 . . 120.2 ?
C12 C13 C14 . . 121.42(11) ?
C12 C13 H13 . . 119.3 ?
C14 C13 H13 . . 119.3 ?
C9 C14 C13 . . 117.74(11) ?
C9 C14 H14 . . 121.1 ?
C13 C14 H14 . . 121.1 ?

loop_
_geom_bond_atom_site_label_1
_geom_bond_atom_site_label_2
_geom_bond_site_symmetry_2
_geom_bond_distance
_geom_bond_publ_flag
N1 C9 . 1.4681(14) ?
N1 H1A . 0.937(19) ?
N1 H1B . 0.910(19) ?
N1 H1C . 0.947(18) ?
O1 C7 . 1.2248(15) ?
O2 C7 . 1.2895(16) ?
O2 H2A . 1.10(2) ?
O3 C8 . 1.2759(14) ?
O3 H2A . 1.29(2) ?
O4 C8 . 1.2272(14) ?
O5 C11 . 1.3606(14) ?
O5 H5A . 0.93(2) ?
C1 C6 . 1.3980(17) ?
C1 C2 . 1.4121(15) ?
C1 C7 . 1.5158(16) ?
C2 C3 . 1.3940(16) ?
C2 C8 . 1.5169(16) ?
C3 C4 . 1.3757(19) ?
C3 H3 . 0.9300 ?
C4 C5 . 1.373(2) ?
C4 H4 . 0.9300 ?
C5 C6 . 1.3794(19) ?
C5 H5 . 0.9300 ?
C6 H6 . 0.9300 ?
C9 C14 . 1.3775(16) ?
C9 C10 . 1.3782(15) ?
C10 C11 . 1.3875(15) ?
C10 H10 . 0.9300 ?
C11 C12 . 1.3889(16) ?
C12 C13 . 1.3787(17) ?
C12 H12 . 0.9300 ?
C13 C14 . 1.3831(17) ?
C13 H13 . 0.9300 ?
C14 H14 . 0.9300 ?

loop_
_geom_hbond_atom_site_label_D
_geom_hbond_atom_site_label_H
_geom_hbond_atom_site_label_A
_geom_hbond_site_symmetry_A
_geom_hbond_distance_DH
_geom_hbond_distance_HA
_geom_hbond_distance_DA
_geom_hbond_angle_DHA
N1 H1A O4 3_876 0.937(19) 1.795(19) 2.7187(13) 168.1(16)
N1 H1C O5 1_655 0.947(18) 2.323(17) 3.0118(15) 129.2(13)
O5 H5A O1 3_666 0.93(2) 1.74(2) 2.6691(13) 175.7(18)
N1 H1B O3 . 0.910(19) 1.924(19) 2.8241(15) 169.5(16)
O2 H2A O3 . 1.10(2) 1.29(2) 2.3860(14) 174(2)
C12 H12 O1 3_666 0.93 2.53 3.2041(15) 129
C10 H10 O2 . 0.93 2.55 3.3932(15) 150

loop_
_geom_torsion_atom_site_label_1
_geom_torsion_atom_site_label_2
_geom_torsion_atom_site_label_3
_geom_torsion_atom_site_label_4
_geom_torsion_site_symmetry_1
_geom_torsion_site_symmetry_2
_geom_torsion_site_symmetry_3
_geom_torsion_site_symmetry_4
_geom_torsion
_geom_torsion_publ_flag
C6 C1 C2 C3 . . . . -0.64(17) ?
C7 C1 C2 C3 . . . . -179.07(11) ?
C6 C1 C2 C8 . . . . 177.55(11) ?
C7 C1 C2 C8 . . . . -0.88(19) ?
C1 C2 C3 C4 . . . . 1.85(19) ?
C8 C2 C3 C4 . . . . -176.61(12) ?
C2 C3 C4 C5 . . . . -1.4(2) ?
C3 C4 C5 C6 . . . . -0.2(2) ?
C4 C5 C6 C1 . . . . 1.4(2) ?
C2 C1 C6 C5 . . . . -0.9(2) ?
C7 C1 C6 C5 . . . . 177.74(13) ?
C6 C1 C7 O1 . . . . 13.52(17) ?
C2 C1 C7 O1 . . . . -167.99(12) ?
C6 C1 C7 O2 . . . . -164.98(12) ?
C2 C1 C7 O2 . . . . 13.51(19) ?
C3 C2 C8 O4 . . . . -4.14(16) ?
C1 C2 C8 O4 . . . . 177.59(11) ?
C3 C2 C8 O3 . . . . 174.77(11) ?
C1 C2 C8 O3 . . . . -3.50(18) ?
C14 C9 C10 C11 . . . . -1.96(17) ?
N1 C9 C10 C11 . . . . 175.55(10) ?
C9 C10 C11 O5 . . . . -178.31(10) ?
C9 C10 C11 C12 . . . . 1.43(16) ?
O5 C11 C12 C13 . . . . 179.84(11) ?
C10 C11 C12 C13 . . . . 0.12(18) ?
C11 C12 C13 C14 . . . . -1.2(2) ?
C10 C9 C14 C13 . . . . 0.87(18) ?
N1 C9 C14 C13 . . . . -176.60(11) ?
C12 C13 C14 C9 . . . . 0.76(19) ?

loop_
_cod_related_entry_id
_cod_related_entry_database
_cod_related_entry_code
1 ChemSpider 30654183
